data_7717812
loop_
_publ_author_name
'Li, Feifan'
'Li, Yaping'
'Duffort, Victor'
'Mentr&#xe9;, Olivier'
'Minaud, Claire'
'Huang, Qingqing'
'Cheng, Xiedong'
'Cui, Rui'
'L&#xfc;, Minfeng'

_publ_section_title
;
 Open frameworks in the
 Na<sub><i>x</i></sub>Mn<sub><i>y</i></sub>(P<sub>2</sub>O<sub>7</sub>)<sub><i>m</i></sub>F<sub><i>n</i></sub>
 fluoro-pyrophosphates system.
;
_journal_name_full 'Dalton transactions (Cambridge, England : 2003)'
_journal_paper_doi 10.1039/d4dt03027c
_journal_year 2025
_chemical_formula_sum 'F2 Mn0.75 Na7 O14 P4'
_chemical_formula_weight 588
_space_group_IT_number 15
_space_group_name_Hall '-C 2yc'
_space_group_name_H-M_alt 'C 1 2/c 1'
_symmetry_cell_setting monoclinic
_symmetry_Int_Tables_number 15
_symmetry_space_group_name_Hall '-C 2yc'
_symmetry_space_group_name_H-M 'C 1 2/c 1'
_audit_update_record
;
2024-09-25 deposited with the CCDC.	2025-01-02 downloaded from the CCDC.
;
_cell_angle_alpha 90
_cell_angle_beta 106.4278(19)
_cell_angle_gamma 90
_cell_formula_units_Z 4
_cell_length_a 17.2740(4)
_cell_length_b 5.76200(10)
_cell_length_c 14.1406(4)
_cell_measurement_reflns_used 2259
_cell_measurement_temperature 293
_cell_measurement_theta_max 28.155
_cell_measurement_theta_min 3.3
_cell_volume 1350.00(6)
_diffrn_ambient_temperature 293
_diffrn_measured_fraction_theta_full 1
_diffrn_measured_fraction_theta_max 1
_diffrn_measurement_device CCD
_diffrn_measurement_device_type 'Bruker Smart APEX II''
_diffrn_radiation_monochromator graphite
_diffrn_radiation_probe x-ray
_diffrn_radiation_source 'X-ray tube'
_diffrn_radiation_type 'Mo K\a'
_diffrn_radiation_wavelength 0.71073
_diffrn_reflns_av_R_equivalents 0.0397
_diffrn_reflns_av_unetI/netI 0.028
_diffrn_reflns_limit_h_max 22
_diffrn_reflns_limit_h_min -21
_diffrn_reflns_limit_k_max 7
_diffrn_reflns_limit_k_min -7
_diffrn_reflns_limit_l_max 17
_diffrn_reflns_limit_l_min -18
_diffrn_reflns_number 10057
_diffrn_reflns_theta_full 28.3
_diffrn_reflns_theta_max 28.3
_diffrn_reflns_theta_min 2.46
_exptl_absorpt_coefficient_mu 1.563
_exptl_absorpt_correction_T_max 0.7457
_exptl_absorpt_correction_T_min 0.6882
_exptl_absorpt_correction_type multi-scan
_exptl_absorpt_process_details Bruker
_exptl_crystal_colour black
_exptl_crystal_density_diffrn 2.8931
_exptl_crystal_description transparent
_exptl_crystal_F_000 1143
_exptl_crystal_size_max 0.078
_exptl_crystal_size_mid 0.045
_exptl_crystal_size_min 0.039
_refine_diff_density_max 0.77
_refine_diff_density_min -2.35
_refine_ls_extinction_method none
_refine_ls_goodness_of_fit_gt 2.45
_refine_ls_goodness_of_fit_ref 2.70
_refine_ls_number_constraints 0
_refine_ls_number_parameters 129
_refine_ls_number_reflns 1689
_refine_ls_number_restraints 0
_refine_ls_R_factor_all 0.0685
_refine_ls_R_factor_gt 0.0542
_refine_ls_shift/su_max 0.0464
_refine_ls_shift/su_mean 0.0065
_refine_ls_structure_factor_coef F
_refine_ls_weighting_details w=1/(\s^2^(F)+0.0009F^2^)
_refine_ls_weighting_scheme sigma
_refine_ls_wR_factor_gt 0.0965
_refine_ls_wR_factor_ref 0.1196
_reflns_number_gt 1358
_reflns_number_total 1689
_reflns_threshold_expression I>3\s(I)
_cod_data_source_file d4dt03027c2.cif
_cod_data_source_block I_CCDC1
_cod_depositor_comments
;
The following automatic conversions were performed:

data item '_diffrn_radiation_probe' value 'X-ray' was changed to
'x-ray' in accordance with the
/home/data/users/saulius/crontab/automatic-downloads/rss-feeds/RSC/lib/dictionaries/cif_core.dic
dictionary named 'cif_core.dic' version 2.4.2 last updated on
2011-04-26.

Automatic conversion script
Id: cif_fix_values 8170 2020-07-09 18:12:32Z antanas 
;
_cod_database_code 7717812

loop_
_space_group_symop_id
_space_group_symop_operation_xyz
1 x,y,z
2 -x,y,-z+1/2
3 -x,-y,-z
4 x,-y,z+1/2
5 x+1/2,y+1/2,z
6 -x+1/2,y+1/2,-z+1/2
7 -x+1/2,-y+1/2,-z
8 x+1/2,-y+1/2,z+1/2

loop_
_atom_site_label
_atom_site_type_symbol
_atom_site_fract_x
_atom_site_fract_y
_atom_site_fract_z
_atom_site_adp_type
_atom_site_U_iso_or_equiv
_atom_site_site_symmetry_multiplicity
_atom_site_occupancy
_atom_site_calc_flag
_atom_site_refinement_flags
_atom_site_disorder_assembly
_atom_site_disorder_group
Na1 Na 1.08159(15) 0.3317(4) 0.01714(19) Uani 0.0113(8) 8 1 d . . .
Na2 Na 1 -0.3636(7) 0.25 Uani 0.0181(13) 4 1 d . . .
Na3 Na 1.12455(16) -0.1586(5) 0.1400(2) Uani 0.0133(9) 8 1 d . . .
Na4 Na 1.27914(16) 0.2714(5) 0.11931(19) Uani 0.0152(9) 8 1 d . . .
Mn1 Mn 0.75 0.25 0 Uani 0.0213(7) 4 0.75 d . . .
P1 P 0.93321(9) 0.1286(3) 0.10086(11) Uani 0.0048(5) 8 1 d . . .
P2 P 0.84004(9) 0.3146(3) 0.22726(11) Uani 0.0041(5) 8 1 d . . .
O1 O 0.8682(3) -0.4359(7) 0.2361(3) Uani 0.0087(13) 8 1 d . . .
O2 O 0.9832(3) -0.0884(7) 0.1130(3) Uani 0.0089(13) 8 1 d . . .
O3 O 1.1700(3) 0.2164(8) 0.1800(3) Uani 0.0098(14) 8 1 d . . .
O4 O 0.7647(2) 0.2739(7) 0.1390(3) Uani 0.0070(13) 8 1 d . . .
O5 O 0.9094(3) 0.1552(7) 0.2031(3) Uani 0.0073(13) 8 1 d . . .
O6 O 0.9727(3) 0.3491(8) 0.0831(4) Uani 0.0123(15) 8 1 d . . .
O7 O 0.8515(3) 0.0884(7) 0.0222(3) Uani 0.0088(13) 8 1 d . . .
F1 F 1.1999(2) 0.4741(6) -0.0008(3) Uani 0.0093(11) 8 1 d . . .

loop_
_atom_site_aniso_label
_atom_site_aniso_type_symbol
_atom_site_aniso_U_11
_atom_site_aniso_U_22
_atom_site_aniso_U_33
_atom_site_aniso_U_12
_atom_site_aniso_U_13
_atom_site_aniso_U_23
Na1 Na 0.0091(13) 0.0132(13) 0.0115(14) -0.0007(9) 0.0024(10) -0.0004(10)
Na2 Na 0.0069(18) 0.026(2) 0.022(2) 0 0.0053(16) 0
Na3 Na 0.0126(14) 0.0148(13) 0.0132(14) 0.0011(10) 0.0045(11) 0.0046(10)
Na4 Na 0.0145(14) 0.0227(15) 0.0091(14) 0.0086(11) 0.0048(11) 0.0068(11)
Mn1 Mn 0.0198(11) 0.0216(11) 0.0218(12) -0.0009(9) 0.0046(9) 0.0005(9)
P1 P 0.0044(7) 0.0057(7) 0.0044(8) 0.0008(5) 0.0016(6) -0.0001(5)
P2 P 0.0045(7) 0.0053(7) 0.0028(8) 0.0000(5) 0.0014(6) 0.0004(5)
O1 O 0.007(2) 0.005(2) 0.013(2) -0.0026(15) 0.0012(17) -0.0022(16)
O2 O 0.008(2) 0.009(2) 0.009(2) 0.0051(16) 0.0018(18) -0.0020(17)
O3 O 0.011(2) 0.015(2) 0.006(2) -0.0005(17) 0.0053(18) -0.0003(17)
O4 O 0.004(2) 0.011(2) 0.005(2) 0.0000(16) 0.0006(17) -0.0011(16)
O5 O 0.006(2) 0.013(2) 0.004(2) 0.0054(16) 0.0027(17) 0.0015(16)
O6 O 0.009(2) 0.010(2) 0.018(2) -0.0024(16) 0.0032(19) 0.0049(18)
O7 O 0.006(2) 0.012(2) 0.005(2) 0.0023(16) -0.0025(16) -0.0020(16)
F1 F 0.0080(17) 0.0094(17) 0.0099(19) -0.0015(14) 0.0016(14) 0.0017(14)

loop_
_atom_type_symbol
_atom_type_scat_dispersion_real
_atom_type_scat_dispersion_imag
_atom_type_scat_source
F 0.0171 0.0103 'International Tables Vol C tables 4.2.6.8 and 6.1.1.1'
Mn 0.3368 0.7283 'International Tables Vol C tables 4.2.6.8 and 6.1.1.1'
Na 0.0362 0.0249 'International Tables Vol C tables 4.2.6.8 and 6.1.1.1'
O 0.0106 0.0060 'International Tables Vol C tables 4.2.6.8 and 6.1.1.1'
P 0.1023 0.0942 'International Tables Vol C tables 4.2.6.8 and 6.1.1.1'

loop_
_exptl_crystal_face_index_h
_exptl_crystal_face_index_k
_exptl_crystal_face_index_l
_exptl_crystal_face_perp_dist
? ? ? ?

loop_
_geom_angle_atom_site_label_1
_geom_angle_atom_site_label_2
_geom_angle_atom_site_label_3
_geom_angle_site_symmetry_1
_geom_angle_site_symmetry_2
_geom_angle_site_symmetry_3
_geom_angle
_geom_angle_publ_flag
Na1 Na1 Na2 3_765 . 3_755 75.95(8) ?
Na1 Na1 Na3 3_765 . . 129.06(12) ?
Na1 Na1 Na3 3_765 . 1_565 67.94(8) ?
Na1 Na1 Na3 3_765 . 3_755 56.58(7) ?
Na1 Na1 Na4 3_765 . . 147.47(10) ?
Na1 Na1 Na4 3_765 . 7_755 134.01(10) ?
Na1 Na1 P1 3_765 . 3_755 118.68(9) ?
Na1 Na1 O2 3_765 . 3_755 92.17(13) ?
Na1 Na1 O3 3_765 . . 124.44(16) ?
Na1 Na1 O6 3_765 . . 44.64(13) ?
Na1 Na1 O6 3_765 . 3_765 44.07(15) ?
Na1 Na1 F1 3_765 . . 121.35(14) ?
Na2 Na1 Na3 3_755 . . 123.65(11) ?
Na2 Na1 Na3 3_755 . 1_565 116.90(11) ?
Na2 Na1 Na3 3_755 . 3_755 51.44(6) ?
Na2 Na1 Na4 3_755 . . 120.27(10) ?
Na2 Na1 Na4 3_755 . 7_755 64.27(6) ?
Na2 Na1 P1 3_755 . 3_755 62.42(8) ?
Na2 Na1 O2 3_755 . 3_755 41.74(13) ?
Na2 Na1 O3 3_755 . . 159.56(16) ?
Na2 Na1 O6 3_755 . . 107.09(13) ?
Na2 Na1 O6 3_755 . 3_765 50.49(14) ?
Na2 Na1 F1 3_755 . . 87.86(12) ?
Na3 Na1 Na3 . . 1_565 119.34(10) ?
Na3 Na1 Na3 . . 3_755 96.83(9) ?
Na3 Na1 Na4 . . . 68.32(8) ?
Na3 Na1 Na4 . . 7_755 93.28(9) ?
Na3 Na1 P1 . . 3_755 61.46(7) ?
Na3 Na1 O2 . . 3_755 83.49(13) ?
Na3 Na1 O3 . . . 44.62(12) ?
Na3 Na1 O6 . . . 84.99(14) ?
Na3 Na1 O6 . . 3_765 169.38(15) ?
Na3 Na1 F1 . . . 106.99(13) ?
Na3 Na1 Na3 1_565 . 3_755 124.52(10) ?
Na3 Na1 Na4 1_565 . . 79.55(8) ?
Na3 Na1 Na4 1_565 . 7_755 109.98(10) ?
Na3 Na1 P1 1_565 . 3_755 171.62(12) ?
Na3 Na1 O2 1_565 . 3_755 155.91(14) ?
Na3 Na1 O3 1_565 . . 76.50(13) ?
Na3 Na1 O6 1_565 . . 80.88(14) ?
Na3 Na1 O6 1_565 . 3_765 67.83(13) ?
Na3 Na1 F1 1_565 . . 70.85(12) ?
Na3 Na1 Na4 3_755 . . 155.90(11) ?
Na3 Na1 Na4 3_755 . 7_755 108.06(9) ?
Na3 Na1 P1 3_755 . 3_755 62.33(7) ?
Na3 Na1 O2 3_755 . 3_755 37.95(13) ?
Na3 Na1 O3 3_755 . . 135.48(15) ?
Na3 Na1 O6 3_755 . . 60.68(13) ?
Na3 Na1 O6 3_755 . 3_765 72.61(13) ?
Na3 Na1 F1 3_755 . . 139.28(14) ?
Na4 Na1 Na4 . . 7_755 56.39(8) ?
Na4 Na1 P1 . . 3_755 93.60(9) ?
Na4 Na1 O2 . . 3_755 118.96(16) ?
Na4 Na1 O3 . . . 43.81(13) ?
Na4 Na1 O6 . . . 132.61(15) ?
Na4 Na1 O6 . . 3_765 121.97(16) ?
Na4 Na1 F1 . . . 40.96(10) ?
Na4 Na1 P1 7_755 . 3_755 61.86(8) ?
Na4 Na1 O2 7_755 . 3_755 73.55(15) ?
Na4 Na1 O3 7_755 . . 97.30(15) ?
Na4 Na1 O6 7_755 . . 168.17(15) ?
Na4 Na1 O6 7_755 . 3_765 91.13(17) ?
Na4 Na1 F1 7_755 . . 39.68(11) ?
P1 Na1 O2 3_755 . 3_755 27.66(11) ?
P1 Na1 O3 3_755 . . 101.94(14) ?
P1 Na1 O6 3_755 . . 107.42(14) ?
P1 Na1 O6 3_755 . 3_765 112.73(15) ?
P1 Na1 F1 3_755 . . 100.81(14) ?
O2 Na1 O3 3_755 . . 127.36(18) ?
O2 Na1 O6 3_755 . . 94.62(18) ?
O2 Na1 O6 3_755 . 3_765 88.52(17) ?
O2 Na1 F1 3_755 . . 111.92(19) ?
O3 Na1 O6 . . . 89.70(19) ?
O3 Na1 O6 . . 3_765 144.09(19) ?
O3 Na1 F1 . . . 82.14(16) ?
O6 Na1 O6 . . 3_765 88.71(19) ?
O6 Na1 F1 . . . 151.67(19) ?
O6 Na1 F1 3_765 . . 82.47(17) ?
Na1 Na2 Na1 3_755 . 4_555 174.22(14) ?
Na1 Na2 Na3 3_755 . . 66.14(6) ?
Na1 Na2 Na3 3_755 . 2_755 111.56(7) ?
Na1 Na2 Na4 3_755 . 5_445 56.46(6) ?
Na1 Na2 Na4 3_755 . 6_745 122.13(7) ?
Na1 Na2 P2 3_755 . 1_545 81.85(6) ?
Na1 Na2 P2 3_755 . 2_745 101.48(7) ?
Na1 Na2 O1 3_755 . . 80.51(12) ?
Na1 Na2 O1 3_755 . 2_755 100.57(12) ?
Na1 Na2 O2 3_755 . . 39.19(10) ?
Na1 Na2 O2 3_755 . 2_755 135.23(17) ?
Na1 Na2 Na3 4_555 . . 111.56(7) ?
Na1 Na2 Na3 4_555 . 2_755 66.14(6) ?
Na1 Na2 Na4 4_555 . 5_445 122.13(7) ?
Na1 Na2 Na4 4_555 . 6_745 56.46(6) ?
Na1 Na2 P2 4_555 . 1_545 101.48(7) ?
Na1 Na2 P2 4_555 . 2_745 81.85(6) ?
Na1 Na2 O1 4_555 . . 100.57(12) ?
Na1 Na2 O1 4_555 . 2_755 80.51(12) ?
Na1 Na2 O2 4_555 . . 135.23(17) ?
Na1 Na2 O2 4_555 . 2_755 39.19(10) ?
Na3 Na2 Na3 . . 2_755 136.90(16) ?
Na3 Na2 Na4 . . 5_445 113.87(9) ?
Na3 Na2 Na4 . . 6_745 56.34(6) ?
Na3 Na2 P2 . . 1_545 145.48(7) ?
Na3 Na2 P2 . . 2_745 65.99(5) ?
Na3 Na2 O1 . . . 144.93(13) ?
Na3 Na2 O1 . . 2_755 46.88(12) ?
Na3 Na2 O2 . . . 47.74(12) ?
Na3 Na2 O2 . . 2_755 101.44(16) ?
Na3 Na2 Na4 2_755 . 5_445 56.34(6) ?
Na3 Na2 Na4 2_755 . 6_745 113.87(9) ?
Na3 Na2 P2 2_755 . 1_545 65.99(5) ?
Na3 Na2 P2 2_755 . 2_745 145.48(7) ?
Na3 Na2 O1 2_755 . . 46.88(12) ?
Na3 Na2 O1 2_755 . 2_755 144.93(13) ?
Na3 Na2 O2 2_755 . . 101.44(16) ?
Na3 Na2 O2 2_755 . 2_755 47.74(12) ?
Na4 Na2 Na4 5_445 . 6_745 156.50(14) ?
Na4 Na2 P2 5_445 . 1_545 50.71(5) ?
Na4 Na2 P2 5_445 . 2_745 149.82(10) ?
Na4 Na2 O1 5_445 . . 32.28(12) ?
Na4 Na2 O1 5_445 . 2_755 156.96(12) ?
Na4 Na2 O2 5_445 . . 66.89(12) ?
Na4 Na2 O2 5_445 . 2_755 97.44(13) ?
Na4 Na2 P2 6_745 . 1_545 149.82(10) ?
Na4 Na2 P2 6_745 . 2_745 50.71(5) ?
Na4 Na2 O1 6_745 . . 156.96(12) ?
Na4 Na2 O1 6_745 . 2_755 32.28(12) ?
Na4 Na2 O2 6_745 . . 97.44(13) ?
Na4 Na2 O2 6_745 . 2_755 66.89(12) ?
P2 Na2 P2 1_545 . 2_745 110.84(13) ?
P2 Na2 O1 1_545 . . 24.05(12) ?
P2 Na2 O1 1_545 . 2_755 134.8(2) ?
P2 Na2 O2 1_545 . . 112.36(10) ?
P2 Na2 O2 1_545 . 2_755 110.62(11) ?
P2 Na2 O1 2_745 . . 134.8(2) ?
P2 Na2 O1 2_745 . 2_755 24.05(12) ?
P2 Na2 O2 2_745 . . 110.62(11) ?
P2 Na2 O2 2_745 . 2_755 112.36(10) ?
O1 Na2 O1 . . 2_755 158.8(3) ?
O1 Na2 O2 . . . 99.11(16) ?
O1 Na2 O2 . . 2_755 94.52(16) ?
O1 Na2 O2 2_755 . . 94.52(16) ?
O1 Na2 O2 2_755 . 2_755 99.11(16) ?
O2 Na2 O2 . . 2_755 99.6(2) ?
Na1 Na3 Na1 1_545 . . 119.34(10) ?
Na1 Na3 Na1 1_545 . 3_755 55.48(7) ?
Na1 Na3 Na2 1_545 . . 81.38(10) ?
Na1 Na3 Na4 1_545 . . 126.61(11) ?
Na1 Na3 Na4 1_545 . 6_745 112.90(10) ?
Na1 Na3 Mn1 1_545 . 5_545 69.30(7) ?
Na1 Na3 P1 1_545 . 3_755 63.50(7) ?
Na1 Na3 P2 1_545 . 2_755 175.21(12) ?
Na1 Na3 O1 1_545 . 2_755 75.54(13) ?
Na1 Na3 O2 1_545 . . 89.95(13) ?
Na1 Na3 O3 1_545 . . 160.98(18) ?
Na1 Na3 O4 1_545 . 5_545 86.17(13) ?
Na1 Na3 O7 1_545 . 3_755 74.71(13) ?
Na1 Na3 Na1 . . 3_755 83.17(8) ?
Na1 Na3 Na2 . . . 119.28(11) ?
Na1 Na3 Na4 . . . 56.31(7) ?
Na1 Na3 Na4 . . 6_745 127.62(10) ?
Na1 Na3 Mn1 . . 5_545 84.85(9) ?
Na1 Na3 P1 . . 3_755 56.49(7) ?
Na1 Na3 P2 . . 2_755 64.18(7) ?
Na1 Na3 O1 . . 2_755 159.21(18) ?
Na1 Na3 O2 . . . 72.74(13) ?
Na1 Na3 O3 . . . 48.51(12) ?
Na1 Na3 O4 . . 5_545 102.04(15) ?
Na1 Na3 O7 . . 3_755 56.11(12) ?
Na1 Na3 Na2 3_755 . . 62.42(6) ?
Na1 Na3 Na4 3_755 . . 135.41(9) ?
Na1 Na3 Na4 3_755 . 6_745 132.92(11) ?
Na1 Na3 Mn1 3_755 . 5_545 105.71(8) ?
Na1 Na3 P1 3_755 . 3_755 55.93(6) ?
Na1 Na3 P2 3_755 . 2_755 123.56(9) ?
Na1 Na3 O1 3_755 . 2_755 95.87(13) ?
Na1 Na3 O2 3_755 . . 36.74(12) ?
Na1 Na3 O3 3_755 . . 126.25(14) ?
Na1 Na3 O4 3_755 . 5_545 136.48(15) ?
Na1 Na3 O7 3_755 . 3_755 82.79(12) ?
Na2 Na3 Na4 . . . 151.34(11) ?
Na2 Na3 Na4 . . 6_745 70.94(8) ?
Na2 Na3 Mn1 . . 5_545 149.07(11) ?
Na2 Na3 P1 . . 3_755 118.32(8) ?
Na2 Na3 P2 . . 2_755 94.05(10) ?
Na2 Na3 O1 . . 2_755 44.84(13) ?
Na2 Na3 O2 . . . 49.32(13) ?
Na2 Na3 O3 . . . 116.86(18) ?
Na2 Na3 O4 . . 5_545 137.74(15) ?
Na2 Na3 O7 . . 3_755 144.91(13) ?
Na4 Na3 Na4 . . 6_745 89.93(8) ?
Na4 Na3 Mn1 . . 5_545 57.39(7) ?
Na4 Na3 P1 . . 3_755 84.09(8) ?
Na4 Na3 P2 . . 2_755 57.78(7) ?
Na4 Na3 O1 . . 2_755 128.66(13) ?
Na4 Na3 O2 . . . 126.69(14) ?
Na4 Na3 O3 . . . 36.35(14) ?
Na4 Na3 O4 . . 5_545 51.20(12) ?
Na4 Na3 O7 . . 3_755 60.39(12) ?
Na4 Na3 Mn1 6_745 . 5_545 111.11(9) ?
Na4 Na3 P1 6_745 . 3_755 167.90(12) ?
Na4 Na3 P2 6_745 . 2_755 63.90(7) ?
Na4 Na3 O1 6_745 . 2_755 41.98(11) ?
Na4 Na3 O2 6_745 . . 111.82(16) ?
Na4 Na3 O3 6_745 . . 80.09(13) ?
Na4 Na3 O4 6_745 . 5_545 77.31(13) ?
Na4 Na3 O7 6_745 . 3_755 142.41(15) ?
Mn1 Na3 P1 5_545 . 3_755 56.86(6) ?
Mn1 Na3 P2 5_545 . 2_755 114.92(9) ?
Mn1 Na3 O1 5_545 . 2_755 115.16(15) ?
Mn1 Na3 O2 5_545 . . 136.83(14) ?
Mn1 Na3 O3 5_545 . . 93.41(16) ?
Mn1 Na3 O4 5_545 . 5_545 34.10(11) ?
Mn1 Na3 O7 5_545 . 3_755 34.54(11) ?
P1 Na3 P2 3_755 . 2_755 120.41(9) ?
P1 Na3 O1 3_755 . 2_755 138.50(14) ?
P1 Na3 O2 3_755 . . 80.10(13) ?
P1 Na3 O3 3_755 . . 100.82(14) ?
P1 Na3 O4 3_755 . 5_545 90.77(14) ?
P1 Na3 O7 3_755 . 3_755 26.98(10) ?
P2 Na3 O1 2_755 . 2_755 100.21(14) ?
P2 Na3 O2 2_755 . . 88.14(13) ?
P2 Na3 O3 2_755 . . 23.81(13) ?
P2 Na3 O4 2_755 . 5_545 96.35(13) ?
P2 Na3 O7 2_755 . 3_755 110.03(14) ?
O1 Na3 O2 2_755 . . 94.07(19) ?
O1 Na3 O3 2_755 . . 120.67(18) ?
O1 Na3 O4 2_755 . 5_545 92.96(17) ?
O1 Na3 O7 2_755 . 3_755 144.5(2) ?
O2 Na3 O3 . . . 98.12(18) ?
O2 Na3 O4 . . 5_545 170.87(19) ?
O2 Na3 O7 . . 3_755 104.74(17) ?
O3 Na3 O4 . . 5_545 83.24(18) ?
O3 Na3 O7 . . 3_755 86.56(18) ?
O4 Na3 O7 5_545 . 3_755 66.26(16) ?
Na1 Na4 Na1 . . 7_755 123.61(10) ?
Na1 Na4 Na2 . . 5_555 173.26(12) ?
Na1 Na4 Na3 . . . 55.37(7) ?
Na1 Na4 Na3 . . 6_755 125.46(12) ?
Na1 Na4 Na4 . . 7_755 65.04(8) ?
Na1 Na4 Mn1 . . 5_545 83.53(7) ?
Na1 Na4 Mn1 . . 5_555 72.05(7) ?
Na1 Na4 P2 . . 5_545 118.02(10) ?
Na1 Na4 O1 . . 5_555 140.98(18) ?
Na1 Na4 O3 . . . 47.86(12) ?
Na1 Na4 F1 . . . 43.03(12) ?
Na1 Na4 F1 . . 7_755 95.81(12) ?
Na1 Na4 Na2 7_755 . 5_555 59.26(6) ?
Na1 Na4 Na3 7_755 . . 123.12(10) ?
Na1 Na4 Na3 7_755 . 6_755 110.76(10) ?
Na1 Na4 Na4 7_755 . 7_755 58.58(8) ?
Na1 Na4 Mn1 7_755 . 5_545 67.05(7) ?
Na1 Na4 Mn1 7_755 . 5_555 83.50(8) ?
Na1 Na4 P2 7_755 . 5_545 86.39(9) ?
Na1 Na4 O1 7_755 . 5_555 83.24(16) ?
Na1 Na4 O3 7_755 . . 159.31(16) ?
Na1 Na4 F1 7_755 . . 92.22(15) ?
Na1 Na4 F1 7_755 . 7_755 39.35(11) ?
Na2 Na4 Na3 5_555 . . 117.90(10) ?
Na2 Na4 Na3 5_555 . 6_755 52.71(6) ?
Na2 Na4 Na4 5_555 . 7_755 117.46(10) ?
Na2 Na4 Mn1 5_555 . 5_545 92.72(9) ?
Na2 Na4 Mn1 5_555 . 5_555 114.68(10) ?
Na2 Na4 P2 5_555 . 5_545 55.31(7) ?
Na2 Na4 O1 5_555 . 5_555 32.49(13) ?
Na2 Na4 O3 5_555 . . 127.04(14) ?
Na2 Na4 F1 5_555 . . 143.38(16) ?
Na2 Na4 F1 5_555 . 7_755 83.44(12) ?
Na3 Na4 Na3 . . 6_755 99.27(10) ?
Na3 Na4 Na4 . . 7_755 90.72(9) ?
Na3 Na4 Mn1 . . 5_545 56.14(6) ?
Na3 Na4 Mn1 . . 5_555 127.41(9) ?
Na3 Na4 P2 . . 5_545 62.78(7) ?
Na3 Na4 O1 . . 5_555 86.88(15) ?
Na3 Na4 O3 . . . 36.54(13) ?
Na3 Na4 F1 . . . 96.39(13) ?
Na3 Na4 F1 . . 7_755 84.93(13) ?
Na3 Na4 Na4 6_755 . 7_755 168.58(13) ?
Na3 Na4 Mn1 6_755 . 5_545 124.57(9) ?
Na3 Na4 Mn1 6_755 . 5_555 112.93(9) ?
Na3 Na4 P2 6_755 . 5_545 66.32(7) ?
Na3 Na4 O1 6_755 . 5_555 44.14(13) ?
Na3 Na4 O3 6_755 . . 82.07(14) ?
Na3 Na4 F1 6_755 . . 137.89(16) ?
Na3 Na4 F1 6_755 . 7_755 132.59(14) ?
Na4 Na4 Mn1 7_755 . 5_545 57.33(7) ?
Na4 Na4 Mn1 7_755 . 5_555 63.95(7) ?
Na4 Na4 P2 7_755 . 5_545 114.38(10) ?
Na4 Na4 O1 7_755 . 5_555 131.91(17) ?
Na4 Na4 O3 7_755 . . 109.33(14) ?
Na4 Na4 F1 7_755 . . 45.02(12) ?
Na4 Na4 F1 7_755 . 7_755 42.43(10) ?
Mn1 Na4 Mn1 5_545 . 5_555 121.28(8) ?
Mn1 Na4 P2 5_545 . 5_545 58.25(6) ?
Mn1 Na4 O1 5_545 . 5_555 82.56(13) ?
Mn1 Na4 O3 5_545 . . 92.36(14) ?
Mn1 Na4 F1 5_545 . . 96.52(12) ?
Mn1 Na4 F1 5_545 . 7_755 29.46(10) ?
Mn1 Na4 P2 5_555 . 5_545 168.76(11) ?
Mn1 Na4 O1 5_555 . 5_555 144.73(15) ?
Mn1 Na4 O3 5_555 . . 106.98(14) ?
Mn1 Na4 F1 5_555 . . 32.99(10) ?
Mn1 Na4 F1 5_555 . 7_755 100.37(13) ?
P2 Na4 O1 5_545 . 5_555 27.90(11) ?
P2 Na4 O3 5_545 . . 84.16(14) ?
P2 Na4 F1 5_545 . . 153.05(15) ?
P2 Na4 F1 5_545 . 7_755 74.50(12) ?
O1 Na4 O3 5_555 . . 96.6(2) ?
O1 Na4 F1 5_555 . . 175.4(2) ?
O1 Na4 F1 5_555 . 7_755 89.58(18) ?
O3 Na4 F1 . . . 87.98(18) ?
O3 Na4 F1 . . 7_755 120.07(18) ?
F1 Na4 F1 . . 7_755 87.45(16) ?
Na3 Mn1 Na3 5_455 . 3_755 180.0(5) ?
Na3 Mn1 Na4 5_455 . 5_445 81.72(7) ?
Na3 Mn1 Na4 5_455 . 5_455 66.47(7) ?
Na3 Mn1 Na4 5_455 . 3_755 113.53(7) ?
Na3 Mn1 Na4 5_455 . 3_765 98.28(7) ?
Na3 Mn1 O4 5_455 . . 45.99(13) ?
Na3 Mn1 O4 5_455 . 7_655 134.01(13) ?
Na3 Mn1 O7 5_455 . . 133.32(14) ?
Na3 Mn1 O7 5_455 . 7_655 46.68(14) ?
Na3 Mn1 F1 5_455 . 5_445 75.80(14) ?
Na3 Mn1 F1 5_455 . 3_765 104.20(14) ?
Na3 Mn1 Na4 3_755 . 5_445 98.28(7) ?
Na3 Mn1 Na4 3_755 . 5_455 113.53(7) ?
Na3 Mn1 Na4 3_755 . 3_755 66.47(7) ?
Na3 Mn1 Na4 3_755 . 3_765 81.72(7) ?
Na3 Mn1 O4 3_755 . . 134.01(13) ?
Na3 Mn1 O4 3_755 . 7_655 45.99(13) ?
Na3 Mn1 O7 3_755 . . 46.68(14) ?
Na3 Mn1 O7 3_755 . 7_655 133.32(14) ?
Na3 Mn1 F1 3_755 . 5_445 104.20(14) ?
Na3 Mn1 F1 3_755 . 3_765 75.80(14) ?
Na4 Mn1 Na4 5_445 . 5_455 121.28(6) ?
Na4 Mn1 Na4 5_445 . 3_755 58.72(6) ?
Na4 Mn1 Na4 5_445 . 3_765 180.0(5) ?
Na4 Mn1 O4 5_445 . . 64.20(14) ?
Na4 Mn1 O4 5_445 . 7_655 115.80(14) ?
Na4 Mn1 O7 5_445 . . 59.86(15) ?
Na4 Mn1 O7 5_445 . 7_655 120.14(15) ?
Na4 Mn1 F1 5_445 . 5_445 41.31(11) ?
Na4 Mn1 F1 5_445 . 3_765 138.69(11) ?
Na4 Mn1 Na4 5_455 . 3_755 180.0(5) ?
Na4 Mn1 Na4 5_455 . 3_765 58.72(6) ?
Na4 Mn1 O4 5_455 . . 58.06(14) ?
Na4 Mn1 O4 5_455 . 7_655 121.94(14) ?
Na4 Mn1 O7 5_455 . . 110.12(13) ?
Na4 Mn1 O7 5_455 . 7_655 69.88(13) ?
Na4 Mn1 F1 5_455 . 5_445 141.31(14) ?
Na4 Mn1 F1 5_455 . 3_765 38.69(14) ?
Na4 Mn1 Na4 3_755 . 3_765 121.28(6) ?
Na4 Mn1 O4 3_755 . . 121.94(14) ?
Na4 Mn1 O4 3_755 . 7_655 58.06(14) ?
Na4 Mn1 O7 3_755 . . 69.88(13) ?
Na4 Mn1 O7 3_755 . 7_655 110.12(13) ?
Na4 Mn1 F1 3_755 . 5_445 38.69(14) ?
Na4 Mn1 F1 3_755 . 3_765 141.31(14) ?
Na4 Mn1 O4 3_765 . . 115.80(14) ?
Na4 Mn1 O4 3_765 . 7_655 64.20(14) ?
Na4 Mn1 O7 3_765 . . 120.14(15) ?
Na4 Mn1 O7 3_765 . 7_655 59.86(15) ?
Na4 Mn1 F1 3_765 . 5_445 138.69(11) ?
Na4 Mn1 F1 3_765 . 3_765 41.31(11) ?
O4 Mn1 O4 . . 7_655 180.0(5) ?
O4 Mn1 O7 . . . 90.96(18) ?
O4 Mn1 O7 . . 7_655 89.04(18) ?
O4 Mn1 F1 . . 5_445 89.65(17) ?
O4 Mn1 F1 . . 3_765 90.35(17) ?
O4 Mn1 O7 7_655 . . 89.04(18) ?
O4 Mn1 O7 7_655 . 7_655 90.96(18) ?
O4 Mn1 F1 7_655 . 5_445 90.35(17) ?
O4 Mn1 F1 7_655 . 3_765 89.65(17) ?
O7 Mn1 O7 . . 7_655 180.0(5) ?
O7 Mn1 F1 . . 5_445 89.30(17) ?
O7 Mn1 F1 . . 3_765 90.70(17) ?
O7 Mn1 F1 7_655 . 5_445 90.70(17) ?
O7 Mn1 F1 7_655 . 3_765 89.30(17) ?
F1 Mn1 F1 5_445 . 3_765 180.0(5) ?
Na1 P1 Na3 3_755 . 3_755 62.05(7) ?
Na1 P1 O2 3_755 . . 46.15(16) ?
Na1 P1 O5 3_755 . . 123.92(18) ?
Na1 P1 O6 3_755 . . 127.4(2) ?
Na1 P1 O7 3_755 . . 64.31(18) ?
Na3 P1 O2 3_755 . . 99.15(19) ?
Na3 P1 O5 3_755 . . 147.69(16) ?
Na3 P1 O6 3_755 . . 78.4(2) ?
Na3 P1 O7 3_755 . . 46.55(19) ?
O2 P1 O5 . . . 105.1(2) ?
O2 P1 O6 . . . 116.8(3) ?
O2 P1 O7 . . . 109.6(2) ?
O5 P1 O6 . . . 108.2(3) ?
O5 P1 O7 . . . 104.2(2) ?
O6 P1 O7 . . . 111.9(2) ?
Na2 P2 Na3 1_565 . 2_755 113.66(8) ?
Na2 P2 Na4 1_565 . 5_455 73.98(8) ?
Na2 P2 O1 1_565 . 1_565 37.69(19) ?
Na2 P2 O3 1_565 . 2_755 115.90(17) ?
Na2 P2 O4 1_565 . . 131.40(19) ?
Na2 P2 O5 1_565 . . 71.77(17) ?
Na3 P2 Na4 2_755 . 5_455 168.91(10) ?
Na3 P2 O1 2_755 . 1_565 137.92(17) ?
Na3 P2 O3 2_755 . 2_755 39.05(19) ?
Na3 P2 O4 2_755 . . 108.38(18) ?
Na3 P2 O5 2_755 . . 67.61(17) ?
Na4 P2 O1 5_455 . 1_565 44.27(16) ?
Na4 P2 O3 5_455 . 2_755 131.0(2) ?
Na4 P2 O4 5_455 . . 68.74(17) ?
Na4 P2 O5 5_455 . . 123.34(18) ?
O1 P2 O3 1_565 . 2_755 113.9(3) ?
O1 P2 O4 1_565 . . 112.9(2) ?
O1 P2 O5 1_565 . . 108.5(3) ?
O3 P2 O4 2_755 . . 112.0(3) ?
O3 P2 O5 2_755 . . 104.4(2) ?
O4 P2 O5 . . . 104.3(2) ?
Na2 O1 Na3 . . 2_755 88.28(17) ?
Na2 O1 Na4 . . 5_445 115.2(2) ?
Na2 O1 P2 . . 1_545 118.3(3) ?
Na3 O1 Na4 2_755 . 5_445 93.88(18) ?
Na3 O1 P2 2_755 . 1_545 131.1(3) ?
Na4 O1 P2 5_445 . 1_545 107.8(2) ?
Na1 O2 Na2 3_755 . . 99.08(18) ?
Na1 O2 Na3 3_755 . . 105.3(2) ?
Na1 O2 P1 3_755 . . 106.2(2) ?
Na2 O2 Na3 . . . 82.95(14) ?
Na2 O2 P1 . . . 124.3(3) ?
Na3 O2 P1 . . . 133.3(3) ?
Na1 O3 Na3 . . . 86.87(16) ?
Na1 O3 Na4 . . . 88.33(18) ?
Na1 O3 P2 . . 2_755 121.8(3) ?
Na3 O3 Na4 . . . 107.1(2) ?
Na3 O3 P2 . . 2_755 117.1(3) ?
Na4 O3 P2 . . 2_755 126.1(3) ?
Na3 O4 Mn1 5_455 . . 99.92(16) ?
Na3 O4 P2 5_455 . . 125.3(3) ?
Mn1 O4 P2 . . . 132.6(3) ?
P1 O5 P2 . . . 129.2(3) ?
Na1 O6 Na1 . . 3_765 91.3(2) ?
Na1 O6 P1 . . . 119.3(3) ?
Na1 O6 P1 3_765 . . 130.0(3) ?
Na3 O7 Mn1 3_755 . . 98.77(17) ?
Na3 O7 P1 3_755 . . 106.5(3) ?
Mn1 O7 P1 . . . 130.3(3) ?
Na1 F1 Na4 . . . 96.01(18) ?
Na1 F1 Na4 . . 7_755 100.97(16) ?
Na1 F1 Mn1 . . 5_555 139.2(2) ?
Na4 F1 Na4 . . 7_755 92.55(16) ?
Na4 F1 Mn1 . . 5_555 105.71(16) ?
Na4 F1 Mn1 7_755 . 5_555 111.8(2) ?

loop_
_geom_bond_atom_site_label_1
_geom_bond_atom_site_label_2
_geom_bond_site_symmetry_1
_geom_bond_site_symmetry_2
_geom_bond_distance
_geom_bond_publ_flag
Na1 Na1 . 3_765 3.342(4) ?
Na1 Na2 . 3_755 3.644(3) ?
Na1 Na3 . . 3.289(4) ?
Na1 Na3 . 1_565 3.386(4) ?
Na1 Na3 . 3_755 3.760(3) ?
Na1 Na4 . . 3.326(4) ?
Na1 Na4 . 7_755 3.534(4) ?
Na1 P1 . 3_755 3.105(3) ?
Na1 O2 . 3_755 2.332(5) ?
Na1 O3 . . 2.468(5) ?
Na1 O6 . . 2.325(6) ?
Na1 O6 . 3_765 2.349(5) ?
Na1 F1 . . 2.282(5) ?
Na2 Na3 . . 3.215(3) ?
Na2 Na3 . 2_755 3.215(3) ?
Na2 Na4 . 5_445 3.819(3) ?
Na2 Na4 . 6_745 3.819(3) ?
Na2 P2 . 1_545 3.267(3) ?
Na2 P2 . 2_745 3.267(3) ?
Na2 O1 . . 2.268(5) ?
Na2 O1 . 2_755 2.268(5) ?
Na2 O2 . . 2.457(5) ?
Na2 O2 . 2_755 2.457(5) ?
Na3 Na4 . . 3.715(4) ?
Na3 Na4 . 6_745 3.363(4) ?
Na3 Mn1 . 5_545 3.364(3) ?
Na3 P1 . 3_755 3.271(3) ?
Na3 P2 . 2_755 3.268(3) ?
Na3 O1 . 2_755 2.348(5) ?
Na3 O2 . . 2.397(5) ?
Na3 O3 . . 2.314(5) ?
Na3 O4 . 5_545 2.456(5) ?
Na3 O7 . 3_755 2.477(6) ?
Na4 Na4 . 7_755 3.246(4) ?
Na4 Mn1 . 5_545 3.413(3) ?
Na4 Mn1 . 5_555 3.197(3) ?
Na4 P2 . 5_545 3.075(3) ?
Na4 O1 . 5_555 2.255(5) ?
Na4 O3 . . 2.304(6) ?
Na4 F1 . . 2.192(4) ?
Na4 F1 . 7_755 2.299(5) ?
Mn1 O4 . . 1.915(4) ?
Mn1 O4 . 7_655 1.915(4) ?
Mn1 O7 . . 1.930(4) ?
Mn1 O7 . 7_655 1.930(4) ?
Mn1 F1 . 5_445 1.808(4) ?
Mn1 F1 . 3_765 1.808(4) ?
P1 O2 . . 1.501(5) ?
P1 O5 . . 1.618(5) ?
P1 O6 . . 1.497(5) ?
P1 O7 . . 1.548(4) ?
P2 O1 . 1_565 1.512(4) ?
P2 O3 . 2_755 1.483(5) ?
P2 O4 . . 1.545(4) ?
P2 O5 . . 1.621(5) ?

loop_
_geom_hbond_atom_site_label_D
_geom_hbond_atom_site_label_H
_geom_hbond_atom_site_label_A
_geom_hbond_site_symmetry_D
_geom_hbond_site_symmetry_H
_geom_hbond_site_symmetry_A
_geom_hbond_distance_DH
_geom_hbond_distance_HA
_geom_hbond_distance_DA
_geom_hbond_angle_DHA
_geom_hbond_publ_flag
? ? ? ? ? ? ? ? ? ? ?

loop_
_geom_torsion_atom_site_label_1
_geom_torsion_atom_site_label_2
_geom_torsion_atom_site_label_3
_geom_torsion_atom_site_label_4
_geom_torsion_site_symmetry_1
_geom_torsion_site_symmetry_2
_geom_torsion_site_symmetry_3
_geom_torsion_site_symmetry_4
_geom_torsion
_geom_torsion_publ_flag
? ? ? ? ? ? ? ? ? ?

loop_
_restr_angle_atom_site_label_1
_restr_angle_site_symmetry_1
_restr_angle_atom_site_label_2
_restr_angle_site_symmetry_2
_restr_angle_atom_site_label_3
_restr_angle_site_symmetry_3
_restr_angle_target
_restr_angle_target_weight_param
? ? ? ? ? ? ? ?

loop_
_restr_distance_atom_site_label_1
_restr_distance_site_symmetry_1
_restr_distance_atom_site_label_2
_restr_distance_site_symmetry_2
_restr_distance_target
_restr_distance_target_weight_param
? ? ? ? ? ?

loop_
_restr_equal_angle_atom_site_label_1
_restr_equal_angle_site_symmetry_1
_restr_equal_angle_atom_site_label_2
_restr_equal_angle_site_symmetry_2
_restr_equal_angle_atom_site_label_3
_restr_equal_angle_site_symmetry_3
_restr_equal_angle_class_class_id
_restr_equal_angle_class_target_weight_param
? ? ? ? ? ? ? ?

loop_
_restr_equal_distance_atom_site_label_1
_restr_equal_distance_site_symmetry_1
_restr_equal_distance_atom_site_label_2
_restr_equal_distance_site_symmetry_2
_restr_equal_distance_class_class_id
_restr_equal_distance_class_target_weight_param
? ? ? ? ? ?

loop_
_restr_equal_torsion_atom_site_label_1
_restr_equal_torsion_site_symmetry_1
_restr_equal_torsion_atom_site_label_2
_restr_equal_torsion_site_symmetry_2
_restr_equal_torsion_atom_site_label_3
_restr_equal_torsion_site_symmetry_3
_restr_equal_torsion_atom_site_label_4
_restr_equal_torsion_site_symmetry_4
_restr_equal_torsion_class_class_id
_restr_equal_torsion_class_target_weight_param
? ? ? ? ? ? ? ? ? ?

loop_
_restr_torsion_atom_site_label_1
_restr_torsion_site_symmetry_1
_restr_torsion_atom_site_label_2
_restr_torsion_site_symmetry_2
_restr_torsion_atom_site_label_3
_restr_torsion_site_symmetry_3
_restr_torsion_atom_site_label_4
_restr_torsion_site_symmetry_4
_restr_torsion_angle_target
_restr_torsion_weight_param
? ? ? ? ? ? ? ? ? ?

loop_
_twin_individual_id
_twin_individual_mass_fraction_refined
_twin_individual_twin_matrix_11
_twin_individual_twin_matrix_12
_twin_individual_twin_matrix_13
_twin_individual_twin_matrix_21
_twin_individual_twin_matrix_22
_twin_individual_twin_matrix_23
_twin_individual_twin_matrix_31
_twin_individual_twin_matrix_32
_twin_individual_twin_matrix_33
? ? ? ? ? ? ? ? ? ? ?

loop_
_jana_atom_site_adp_c_label
_jana_atom_site_adp_c_type_symbol
_jana_atom_site_adp_c_111
_jana_atom_site_adp_c_112
_jana_atom_site_adp_c_113
_jana_atom_site_adp_c_122
_jana_atom_site_adp_c_123
_jana_atom_site_adp_c_133
_jana_atom_site_adp_c_222
_jana_atom_site_adp_c_223
_jana_atom_site_adp_c_233
_jana_atom_site_adp_c_333
? ? ? ? ? ? ? ? ? ? ? ?

loop_
_jana_atom_site_adp_d_label
_jana_atom_site_adp_d_type_symbol
_jana_atom_site_adp_d_1111
_jana_atom_site_adp_d_1112
_jana_atom_site_adp_d_1113
_jana_atom_site_adp_d_1122
_jana_atom_site_adp_d_1123
_jana_atom_site_adp_d_1133
_jana_atom_site_adp_d_1222
_jana_atom_site_adp_d_1223
_jana_atom_site_adp_d_1233
_jana_atom_site_adp_d_1333
_jana_atom_site_adp_d_2222
_jana_atom_site_adp_d_2223
_jana_atom_site_adp_d_2233
_jana_atom_site_adp_d_2333
_jana_atom_site_adp_d_3333
? ? ? ? ? ? ? ? ? ? ? ? ? ? ? ? ?

loop_
_jana_atom_site_adp_e_label
_jana_atom_site_adp_e_type_symbol
_jana_atom_site_adp_e_11111
_jana_atom_site_adp_e_11112
_jana_atom_site_adp_e_11113
_jana_atom_site_adp_e_11122
_jana_atom_site_adp_e_11123
_jana_atom_site_adp_e_11133
_jana_atom_site_adp_e_11222
_jana_atom_site_adp_e_11223
_jana_atom_site_adp_e_11233
_jana_atom_site_adp_e_11333
_jana_atom_site_adp_e_12222
_jana_atom_site_adp_e_12223
_jana_atom_site_adp_e_12233
_jana_atom_site_adp_e_12333
_jana_atom_site_adp_e_13333
_jana_atom_site_adp_e_22222
_jana_atom_site_adp_e_22223
_jana_atom_site_adp_e_22233
_jana_atom_site_adp_e_22333
_jana_atom_site_adp_e_23333
_jana_atom_site_adp_e_33333
? ? ? ? ? ? ? ? ? ? ? ? ? ? ? ? ? ? ? ? ? ? ?

loop_
_jana_atom_site_adp_f_label
_jana_atom_site_adp_f_type_symbol
_jana_atom_site_adp_f_111111
_jana_atom_site_adp_f_111112
_jana_atom_site_adp_f_111113
_jana_atom_site_adp_f_111122
_jana_atom_site_adp_f_111123
_jana_atom_site_adp_f_111133
_jana_atom_site_adp_f_111222
_jana_atom_site_adp_f_111223
_jana_atom_site_adp_f_111233
_jana_atom_site_adp_f_111333
_jana_atom_site_adp_f_112222
_jana_atom_site_adp_f_112223
_jana_atom_site_adp_f_112233
_jana_atom_site_adp_f_112333
_jana_atom_site_adp_f_113333
_jana_atom_site_adp_f_122222
_jana_atom_site_adp_f_122223
_jana_atom_site_adp_f_122233
_jana_atom_site_adp_f_122333
_jana_atom_site_adp_f_123333
_jana_atom_site_adp_f_133333
_jana_atom_site_adp_f_222222
_jana_atom_site_adp_f_222223
_jana_atom_site_adp_f_222233
_jana_atom_site_adp_f_222333
_jana_atom_site_adp_f_223333
_jana_atom_site_adp_f_233333
_jana_atom_site_adp_f_333333
? ? ? ? ? ? ? ? ? ? ? ? ? ? ? ? ? ? ? ? ? ? ? ? ? ? ? ? ? ?
